data_1528118
loop_
_publ_author_name
'Templeton, D.H.'
'Carter, G.F.'

_publ_section_title
;
 The crystal structure of yttrium trichloride and similar compounds
;
_journal_name_full 'Journal of Physical Chemistry'
_journal_page_first 940
_journal_page_last 944
_journal_volume 58
_journal_year 1954
_chemical_formula_sum 'Cl3 Y'
_chemical_name_systematic 'Y Cl3'
_space_group_IT_number 12
_symmetry_space_group_name_Hall '-C 2y'
_symmetry_space_group_name_H-M 'C 1 2/m 1'
_cell_angle_alpha 90
_cell_angle_beta 111
_cell_angle_gamma 90
_cell_formula_units_Z 4
_cell_length_a 6.92
_cell_length_b 11.94
_cell_length_c 6.44
_cell_volume 496.762
_citation_journal_id_ASTM JPCHAX
_cod_data_source_file Templeton_JPCHAX_1954_1607.cif
_cod_data_source_block Cl3Y1
_cod_original_cell_volume 496.7616
_cod_original_formula_sum 'Cl3 Y1'
_cod_database_code 1528118

loop_
_symmetry_equiv_pos_as_xyz
x,y,z
-x,y,-z
-x,-y,-z
x,-y,z
x+1/2,y+1/2,z
-x+1/2,y+1/2,-z
-x+1/2,-y+1/2,-z
x+1/2,-y+1/2,z

loop_
_atom_site_label
_atom_site_type_symbol
_atom_site_fract_x
_atom_site_fract_y
_atom_site_fract_z
_atom_site_occupancy
_atom_site_U_iso_or_equiv
Cl1 Cl-1 0.211 0 0.247 1 0.0
Y1 Y+3 0 0.166 0 1 0.0
Cl2 Cl-1 0.229 0.179 0.76 1 0.0
